data_4026852
loop_
_publ_author_name
'Badaker M. Laloo'
'Hormi Mecadon'
'Md. Rumum Rohman'
'Iadeishisha Kharbangar'
'Icydora Kharkongor'
'Mantu Rajbangshi'
'Rishanlang Nongkhlaw'
'Bekington Myrboh'

_publ_section_title
;
 Reaction of Selenium Dioxide with Aromatic Ketones in the Presence of
 Boron Triflouride Etherate: A Protocol for the Synthesis of
 Triarylethanones
;
_journal_name_full 'Journal of Organic Chemistry'
_journal_page_first 707
_journal_page_last 712
_journal_paper_doi 10.1021/jo201985n
_journal_volume 77
_journal_year 2012
_chemical_formula_sum 'C18 H18 O2 Se'
_chemical_formula_weight 345.28
_chemical_name_systematic
;
 ?
;
_space_group_IT_number 14
_symmetry_cell_setting monoclinic
_symmetry_space_group_name_Hall '-P 2ybc'
_symmetry_space_group_name_H-M 'P 1 21/c 1'
_atom_sites_solution_hydrogens geom
_atom_sites_solution_primary direct
_atom_sites_solution_secondary difmap
_audit_creation_method SHELXL-97
_cell_angle_alpha 90.00
_cell_angle_beta 108.803(14)
_cell_angle_gamma 90.00
_cell_formula_units_Z 4
_cell_length_a 9.7130(12)
_cell_length_b 14.8200(14)
_cell_length_c 11.4273(14)
_cell_measurement_reflns_used 4872
_cell_measurement_temperature 150(2)
_cell_measurement_theta_max 32.8236
_cell_measurement_theta_min 3.3176
_cell_volume 1557.1(3)
_computing_cell_refinement 'CrysAlis RED, Oxford Diffraction Ltd.,'
_computing_data_collection 'CrysAlis CCD, Oxford Diffraction Ltd.,'
_computing_data_reduction 'CrysAlis RED, Oxford Diffraction Ltd.,'
_computing_molecular_graphics Ortep3
_computing_publication_material Shelx97
_computing_structure_refinement 'SHELXL-97 (Sheldrick, 1997)'
_computing_structure_solution 'SHELXS-97 (Sheldrick, 1997)'
_diffrn_ambient_temperature 150(2)
_diffrn_detector_area_resol_mean 15.9948
_diffrn_measured_fraction_theta_full 0.998
_diffrn_measured_fraction_theta_max 0.998
_diffrn_measurement_device_type 'OXFORD DIFFRACTION XCALIBUR-S'
_diffrn_measurement_method \w/q-scan
_diffrn_radiation_monochromator graphite
_diffrn_radiation_source 'Enhance (Mo) x-ray Source'
_diffrn_radiation_type MoK\a
_diffrn_radiation_wavelength 0.71073
_diffrn_reflns_av_R_equivalents 0.0214
_diffrn_reflns_av_sigmaI/netI 0.0242
_diffrn_reflns_limit_h_max 11
_diffrn_reflns_limit_h_min -10
_diffrn_reflns_limit_k_max 17
_diffrn_reflns_limit_k_min -17
_diffrn_reflns_limit_l_max 13
_diffrn_reflns_limit_l_min -12
_diffrn_reflns_number 9407
_diffrn_reflns_theta_full 24.99
_diffrn_reflns_theta_max 24.99
_diffrn_reflns_theta_min 3.33
_exptl_absorpt_coefficient_mu 2.413
_exptl_absorpt_correction_T_max 0.6571
_exptl_absorpt_correction_T_min 0.5515
_exptl_absorpt_correction_type multi-scan
_exptl_absorpt_process_details
;
CrysAlis RED, Oxford Diffraction Ltd.,
Version 1.171.32.15 (release 10-01-2008 CrysAlis171 .NET)
(compiled Jan 10 2008,16:37:18)
empirical absorption correction using spherical harmonics,
 implemented in SCALE3 ABSPACK scaling algorithm.
;
_exptl_crystal_colour COLORLESS
_exptl_crystal_density_diffrn 1.473
_exptl_crystal_description BLOCK
_exptl_crystal_F_000 704
_exptl_crystal_size_max 0.28
_exptl_crystal_size_mid 0.23
_exptl_crystal_size_min 0.19
_refine_diff_density_max 0.206
_refine_diff_density_min -0.272
_refine_diff_density_rms 0.038
_refine_ls_extinction_method none
_refine_ls_goodness_of_fit_ref 1.016
_refine_ls_hydrogen_treatment riding
_refine_ls_matrix_type full
_refine_ls_number_parameters 192
_refine_ls_number_reflns 2741
_refine_ls_number_restraints 0
_refine_ls_restrained_S_all 1.016
_refine_ls_R_factor_all 0.0283
_refine_ls_R_factor_gt 0.0201
_refine_ls_shift/su_max 0.000
_refine_ls_shift/su_mean 0.000
_refine_ls_structure_factor_coef Fsqd
_refine_ls_weighting_details 'calc w=1/[\s^2^(Fo^2^)+(0.0307P)^2^+0.0000P] where P=(Fo^2^+2Fc^2^)/3'
_refine_ls_weighting_scheme calc
_refine_ls_wR_factor_gt 0.0511
_refine_ls_wR_factor_ref 0.0520
_reflns_number_gt 2180
_reflns_number_total 2741
_reflns_threshold_expression >2sigma(I)
_cod_data_source_file jo201985n_si_001.cif
_cod_data_source_block nehu007
_cod_original_sg_symbol_H-M 'P 21/c'
_cod_database_code 4026852

loop_
_symmetry_equiv_pos_as_xyz
'x, y, z'
'-x, y+1/2, -z+1/2'
'-x, -y, -z'
'x, -y-1/2, z-1/2'

loop_
_atom_site_label
_atom_site_type_symbol
_atom_site_fract_x
_atom_site_fract_y
_atom_site_fract_z
_atom_site_U_iso_or_equiv
_atom_site_adp_type
_atom_site_occupancy
_atom_site_symmetry_multiplicity
_atom_site_calc_flag
_atom_site_refinement_flags
Se1 Se 0.15024(2) -0.123724(12) 0.369364(16) 0.03682(8) Uani 1 1 d .
O1 O 0.47726(16) -0.08809(10) 0.30537(13) 0.0541(4) Uani 1 1 d .
O2 O 0.14454(17) 0.04589(9) 0.58659(13) 0.0572(4) Uani 1 1 d .
C1 C 0.2941(2) -0.18972(12) 0.31175(16) 0.0376(4) Uani 1 1 d .
H1 H 0.2389 -0.2338 0.2474 0.045 Uiso 1 1 calc R
C2 C 0.4057(2) -0.24259(13) 0.41081(19) 0.0511(5) Uani 1 1 d .
H2A H 0.4670 -0.2769 0.3735 0.077 Uiso 1 1 calc R
H2B H 0.3561 -0.2842 0.4506 0.077 Uiso 1 1 calc R
H2C H 0.4663 -0.2009 0.4727 0.077 Uiso 1 1 calc R
C3 C 0.3598(2) -0.12131(12) 0.24863(17) 0.0373(4) Uani 1 1 d .
C4 C 0.2811(2) -0.09185(13) 0.11914(17) 0.0380(4) Uani 1 1 d .
C5 C 0.3428(3) -0.02623(14) 0.0678(2) 0.0549(6) Uani 1 1 d .
H5 H 0.4322 0.0004 0.1157 0.066 Uiso 1 1 calc R
C6 C 0.2769(3) 0.00166(17) -0.0525(2) 0.0695(7) Uani 1 1 d .
H6 H 0.3215 0.0470 -0.0869 0.083 Uiso 1 1 calc R
C7 C 0.1495(3) -0.0350(2) -0.1216(2) 0.0744(8) Uani 1 1 d .
H7 H 0.1042 -0.0153 -0.2043 0.089 Uiso 1 1 calc R
C8 C 0.0859(3) -0.1004(2) -0.0725(2) 0.0761(8) Uani 1 1 d .
H8 H -0.0043 -0.1260 -0.1207 0.091 Uiso 1 1 calc R
C9 C 0.1527(2) -0.12966(16) 0.04778(19) 0.0570(6) Uani 1 1 d .
H9 H 0.1092 -0.1762 0.0810 0.068 Uiso 1 1 calc R
C10 C 0.2812(2) -0.05471(11) 0.50876(14) 0.0322(4) Uani 1 1 d .
H10 H 0.3755 -0.0439 0.4934 0.039 Uiso 1 1 calc R
C11 C 0.3099(2) -0.10578(13) 0.62988(16) 0.0468(5) Uani 1 1 d .
H11A H 0.3710 -0.0690 0.6982 0.070 Uiso 1 1 calc R
H11B H 0.3598 -0.1626 0.6259 0.070 Uiso 1 1 calc R
H11C H 0.2173 -0.1186 0.6436 0.070 Uiso 1 1 calc R
C12 C 0.2081(2) 0.03498(12) 0.51257(16) 0.0355(4) Uani 1 1 d .
C13 C 0.2164(2) 0.11041(11) 0.42852(16) 0.0333(4) Uani 1 1 d .
C14 C 0.2887(2) 0.10426(12) 0.34276(17) 0.0426(5) Uani 1 1 d .
H14 H 0.3330 0.0489 0.3326 0.051 Uiso 1 1 calc R
C15 C 0.2971(2) 0.17838(14) 0.27150(19) 0.0518(5) Uani 1 1 d .
H15 H 0.3457 0.1733 0.2117 0.062 Uiso 1 1 calc R
C16 C 0.2361(2) 0.25873(14) 0.2866(2) 0.0553(6) Uani 1 1 d .
H16 H 0.2438 0.3097 0.2387 0.066 Uiso 1 1 calc R
C17 C 0.1635(2) 0.26536(14) 0.3713(2) 0.0569(6) Uani 1 1 d .
H17 H 0.1207 0.3211 0.3820 0.068 Uiso 1 1 calc R
C18 C 0.1526(2) 0.19144(13) 0.44082(18) 0.0459(5) Uani 1 1 d .
H18 H 0.1004 0.1963 0.4980 0.055 Uiso 1 1 calc R

loop_
_atom_site_aniso_label
_atom_site_aniso_U_11
_atom_site_aniso_U_22
_atom_site_aniso_U_33
_atom_site_aniso_U_23
_atom_site_aniso_U_13
_atom_site_aniso_U_12
Se1 0.03777(12) 0.03694(12) 0.03776(11) -0.00672(9) 0.01495(8) -0.00279(9)
O1 0.0452(9) 0.0639(9) 0.0497(9) -0.0009(7) 0.0104(7) -0.0140(8)
O2 0.0827(12) 0.0464(8) 0.0617(9) 0.0050(7) 0.0501(9) 0.0116(8)
C1 0.0458(12) 0.0339(10) 0.0367(10) -0.0085(8) 0.0184(9) 0.0005(9)
C2 0.0603(14) 0.0459(12) 0.0520(12) 0.0039(10) 0.0248(11) 0.0135(11)
C3 0.0400(11) 0.0384(10) 0.0378(10) -0.0090(9) 0.0186(9) 0.0019(10)
C4 0.0416(11) 0.0407(10) 0.0360(10) -0.0050(9) 0.0186(9) 0.0031(10)
C5 0.0650(16) 0.0513(13) 0.0519(13) 0.0029(11) 0.0236(12) -0.0009(12)
C6 0.092(2) 0.0629(16) 0.0616(15) 0.0187(13) 0.0365(16) 0.0115(15)
C7 0.090(2) 0.091(2) 0.0448(14) 0.0182(14) 0.0248(15) 0.0392(17)
C8 0.0554(16) 0.117(2) 0.0464(14) -0.0011(14) 0.0038(13) 0.0072(16)
C9 0.0519(14) 0.0753(16) 0.0437(12) 0.0017(11) 0.0152(11) -0.0057(12)
C10 0.0369(11) 0.0320(9) 0.0281(9) -0.0020(8) 0.0109(8) -0.0023(8)
C11 0.0660(14) 0.0413(12) 0.0339(10) 0.0046(8) 0.0172(11) 0.0028(10)
C12 0.0411(11) 0.0329(10) 0.0346(10) -0.0052(8) 0.0153(9) -0.0057(9)
C13 0.0350(10) 0.0314(10) 0.0315(9) -0.0010(8) 0.0081(9) -0.0010(8)
C14 0.0511(12) 0.0356(11) 0.0444(11) 0.0027(9) 0.0199(10) 0.0028(9)
C15 0.0626(15) 0.0529(13) 0.0457(12) 0.0101(10) 0.0257(11) -0.0013(12)
C16 0.0647(16) 0.0420(12) 0.0548(13) 0.0168(10) 0.0130(13) -0.0033(11)
C17 0.0646(16) 0.0362(12) 0.0702(15) 0.0082(11) 0.0221(13) 0.0118(11)
C18 0.0522(13) 0.0404(11) 0.0500(12) 0.0018(10) 0.0233(10) 0.0050(10)

loop_
_atom_type_symbol
_atom_type_description
_atom_type_scat_dispersion_real
_atom_type_scat_dispersion_imag
_atom_type_scat_source
C C 0.0033 0.0016 'International Tables Vol C Tables 4.2.6.8 and 6.1.1.4'
H H 0.0000 0.0000 'International Tables Vol C Tables 4.2.6.8 and 6.1.1.4'
O O 0.0106 0.0060 'International Tables Vol C Tables 4.2.6.8 and 6.1.1.4'
Se Se -0.0929 2.2259 'International Tables Vol C Tables 4.2.6.8 and 6.1.1.4'

loop_
_geom_angle_atom_site_label_1
_geom_angle_atom_site_label_2
_geom_angle_atom_site_label_3
_geom_angle
C10 Se1 C1 100.59(8)
C3 C1 C2 113.42(17)
C3 C1 Se1 106.29(12)
C2 C1 Se1 114.78(13)
C3 C1 H1 107.3
C2 C1 H1 107.3
Se1 C1 H1 107.3
C1 C2 H2A 109.5
C1 C2 H2B 109.5
H2A C2 H2B 109.5
C1 C2 H2C 109.5
H2A C2 H2C 109.5
H2B C2 H2C 109.5
O1 C3 C4 120.04(17)
O1 C3 C1 119.14(17)
C4 C3 C1 120.80(17)
C5 C4 C9 118.39(19)
C5 C4 C3 118.46(18)
C9 C4 C3 123.11(18)
C4 C5 C6 120.9(2)
C4 C5 H5 119.6
C6 C5 H5 119.6
C7 C6 C5 120.4(2)
C7 C6 H6 119.8
C5 C6 H6 119.8
C6 C7 C8 119.8(2)
C6 C7 H7 120.1
C8 C7 H7 120.1
C7 C8 C9 120.0(2)
C7 C8 H8 120.0
C9 C8 H8 120.0
C4 C9 C8 120.5(2)
C4 C9 H9 119.8
C8 C9 H9 119.8
C12 C10 C11 111.13(15)
C12 C10 Se1 106.98(12)
C11 C10 Se1 110.96(12)
C12 C10 H10 109.2
C11 C10 H10 109.2
Se1 C10 H10 109.2
C10 C11 H11A 109.5
C10 C11 H11B 109.5
H11A C11 H11B 109.5
C10 C11 H11C 109.5
H11A C11 H11C 109.5
H11B C11 H11C 109.5
O2 C12 C13 119.75(17)
O2 C12 C10 119.19(16)
C13 C12 C10 121.04(16)
C18 C13 C14 118.56(17)
C18 C13 C12 117.83(17)
C14 C13 C12 123.56(16)
C13 C14 C15 120.31(19)
C13 C14 H14 119.8
C15 C14 H14 119.8
C16 C15 C14 120.5(2)
C16 C15 H15 119.8
C14 C15 H15 119.8
C15 C16 C17 119.59(19)
C15 C16 H16 120.2
C17 C16 H16 120.2
C16 C17 C18 120.2(2)
C16 C17 H17 119.9
C18 C17 H17 119.9
C17 C18 C13 120.8(2)
C17 C18 H18 119.6
C13 C18 H18 119.6

loop_
_geom_bond_atom_site_label_1
_geom_bond_atom_site_label_2
_geom_bond_distance
Se1 C10 1.9735(17)
Se1 C1 1.9840(18)
O1 C3 1.220(2)
O2 C12 1.208(2)
C1 C3 1.501(3)
C1 C2 1.509(3)
C1 H1 1.0000
C2 H2A 0.9800
C2 H2B 0.9800
C2 H2C 0.9800
C3 C4 1.495(3)
C4 C5 1.369(3)
C4 C9 1.371(3)
C5 C6 1.380(3)
C5 H5 0.9500
C6 C7 1.349(3)
C6 H6 0.9500
C7 C8 1.364(4)
C7 H7 0.9500
C8 C9 1.387(3)
C8 H8 0.9500
C9 H9 0.9500
C10 C12 1.514(3)
C10 C11 1.522(2)
C10 H10 1.0000
C11 H11A 0.9800
C11 H11B 0.9800
C11 H11C 0.9800
C12 C13 1.493(2)
C13 C18 1.379(2)
C13 C14 1.380(3)
C14 C15 1.385(3)
C14 H14 0.9500
C15 C16 1.366(3)
C15 H15 0.9500
C16 C17 1.372(3)
C16 H16 0.9500
C17 C18 1.378(3)
C17 H17 0.9500
C18 H18 0.9500

loop_
_geom_torsion_atom_site_label_1
_geom_torsion_atom_site_label_2
_geom_torsion_atom_site_label_3
_geom_torsion_atom_site_label_4
_geom_torsion
C10 Se1 C1 C3 -72.93(13)
C10 Se1 C1 C2 53.30(15)
C2 C1 C3 O1 -28.4(2)
Se1 C1 C3 O1 98.66(18)
C2 C1 C3 C4 153.38(16)
Se1 C1 C3 C4 -79.57(17)
O1 C3 C4 C5 -1.2(3)
C1 C3 C4 C5 177.05(18)
O1 C3 C4 C9 176.4(2)
C1 C3 C4 C9 -5.4(3)
C9 C4 C5 C6 0.5(3)
C3 C4 C5 C6 178.15(19)
C4 C5 C6 C7 0.5(4)
C5 C6 C7 C8 -0.4(4)
C6 C7 C8 C9 -0.6(4)
C5 C4 C9 C8 -1.4(3)
C3 C4 C9 C8 -179.0(2)
C7 C8 C9 C4 1.5(4)
C1 Se1 C10 C12 145.59(12)
C1 Se1 C10 C11 -93.05(14)
C11 C10 C12 O2 -20.9(3)
Se1 C10 C12 O2 100.38(18)
C11 C10 C12 C13 157.68(16)
Se1 C10 C12 C13 -81.06(18)
O2 C12 C13 C18 1.3(3)
C10 C12 C13 C18 -177.25(17)
O2 C12 C13 C14 178.90(19)
C10 C12 C13 C14 0.3(3)
C18 C13 C14 C15 0.3(3)
C12 C13 C14 C15 -177.24(18)
C13 C14 C15 C16 1.1(3)
C14 C15 C16 C17 -1.3(3)
C15 C16 C17 C18 0.1(3)
C16 C17 C18 C13 1.3(3)
C14 C13 C18 C17 -1.5(3)
C12 C13 C18 C17 176.20(18)
